data_2231313
loop_
_publ_author_name
'Mafud, Ana C.'
'Sanches, Edgar A.'
'Gambardella, Maria Teresa'

_publ_section_title
;
 Morpholin-4-ium morpholine-4-carbodithioate
;
_journal_coeditor_code SU2285
_journal_issue 8
_journal_name_full 'Acta Crystallographica Section E'
_journal_page_first o2008
_journal_paper_doi 10.1107/S1600536811026286
_journal_volume 67
_journal_year 2011
_chemical_formula_moiety 'C4 H10 N1 O1 +, C5 H8 N1 O1 S2 -'
_chemical_formula_sum 'C9 H18 N2 O2 S2'
_chemical_formula_weight 250.37
_chemical_name_systematic
;
Morpholin-4-ium morpholine-4-carbodithioate
;
_space_group_IT_number 14
_symmetry_cell_setting monoclinic
_symmetry_space_group_name_Hall '-P 2ybc'
_symmetry_space_group_name_H-M 'P 1 21/c 1'
_atom_sites_solution_hydrogens geom
_atom_sites_solution_primary direct
_atom_sites_solution_secondary difmap
_audit_creation_method 'WinGX routine CIF_UPDATE'
_cell_angle_alpha 90
_cell_angle_beta 110.021(5)
_cell_angle_gamma 90
_cell_formula_units_Z 4
_cell_length_a 7.938(5)
_cell_length_b 18.3232(15)
_cell_length_c 8.8260(5)
_cell_measurement_reflns_used 15
_cell_measurement_temperature 290(2)
_cell_measurement_theta_max 15.9
_cell_measurement_theta_min 5.5
_cell_volume 1206.2(8)
_computing_cell_refinement 'CAD-4 EXPRESS (Enraf--Nonius, 1989)'
_computing_data_collection 'CAD-4 EXPRESS (Enraf--Nonius, 1989)'
_computing_data_reduction 'XCAD4 (Harms & Wocadlo, 1995)'
_computing_molecular_graphics 'ORTEP-3 for Windows (Farrugia, 1997) and Mercury (Macrae <i>et al.</i>, 2006)'
_computing_publication_material 'WinGX (Farrugia, 1999), PLATON (Spek, 2009) and publCIF (Westrip, 2010)'
_computing_structure_refinement 'SHELXL97 (Sheldrick, 2008)'
_computing_structure_solution 'SIR92 (Altomare <i>et al.</i>, 1994)'
_diffrn_ambient_temperature 290(2)
_diffrn_measured_fraction_theta_full 0.992
_diffrn_measured_fraction_theta_max 0.992
_diffrn_measurement_device '\k-geometry diffractometer'
_diffrn_measurement_device_type 'Enraf--Nonius TurboCAD-4'
_diffrn_measurement_method 'non-profiled omega/2theta scans'
_diffrn_radiation_monochromator graphite
_diffrn_radiation_type MoK\a
_diffrn_radiation_wavelength 0.71073
_diffrn_reflns_av_R_equivalents 0.0411
_diffrn_reflns_limit_h_max 11
_diffrn_reflns_limit_h_min 0
_diffrn_reflns_limit_k_max 25
_diffrn_reflns_limit_k_min 0
_diffrn_reflns_limit_l_max 11
_diffrn_reflns_limit_l_min -12
_diffrn_reflns_number 3705
_diffrn_reflns_theta_full 29.96
_diffrn_reflns_theta_max 29.96
_diffrn_reflns_theta_min 2.7
_diffrn_standards_decay_% 5
_diffrn_standards_interval_time 120
_diffrn_standards_number 3
_exptl_absorpt_coefficient_mu 0.425
_exptl_absorpt_correction_T_max 0.9024
_exptl_absorpt_correction_T_min 0.7947
_exptl_absorpt_correction_type psi-scan
_exptl_absorpt_process_details '(North <i>et al.</i>, 1968)'
_exptl_crystal_colour colourless
_exptl_crystal_density_diffrn 1.379
_exptl_crystal_density_method 'not measured'
_exptl_crystal_description prism
_exptl_crystal_F_000 536
_exptl_crystal_size_max 0.3
_exptl_crystal_size_mid 0.15
_exptl_crystal_size_min 0.15
_refine_diff_density_max 0.561
_refine_diff_density_min -0.386
_refine_ls_extinction_method none
_refine_ls_goodness_of_fit_ref 0.995
_refine_ls_hydrogen_treatment refall
_refine_ls_matrix_type full
_refine_ls_number_parameters 190
_refine_ls_number_reflns 3487
_refine_ls_number_restraints 0
_refine_ls_restrained_S_all 0.995
_refine_ls_R_factor_all 0.1272
_refine_ls_R_factor_gt 0.0504
_refine_ls_shift/su_max 0.004
_refine_ls_shift/su_mean 0
_refine_ls_structure_factor_coef Fsqd
_refine_ls_weighting_details 'calc w=1/[\s^2^(Fo^2^)+(0.0759P)^2^] where P=(Fo^2^+2Fc^2^)/3'
_refine_ls_weighting_scheme calc
_refine_ls_wR_factor_ref 0.1447
_reflns_number_gt 2021
_reflns_number_total 3487
_reflns_threshold_expression I>2\s(I)
_cod_data_source_file su2285.cif
_cod_data_source_block I
_cod_original_sg_symbol_H-M 'P 21/c'
_cod_database_code 2231313
_cod_database_fobs_code 2231313

loop_
_symmetry_equiv_pos_as_xyz
'x, y, z'
'-x, y+1/2, -z+1/2'
'-x, -y, -z'
'x, -y-1/2, z-1/2'

loop_
_atom_site_type_symbol
_atom_site_label
_atom_site_fract_x
_atom_site_fract_y
_atom_site_fract_z
_atom_site_U_iso_or_equiv
_atom_site_adp_type
_atom_site_calc_flag
_atom_site_occupancy
S S1 0.20657(9) 0.07843(4) 0.84253(7) 0.03827(19) Uani d 1
S S2 0.34115(10) -0.02991(4) 0.66044(8) 0.0448(2) Uani d 1
O O2 0.7186(3) 0.20279(12) 0.8050(3) 0.0558(5) Uani d 1
O O1 0.1390(3) 0.19488(11) 0.2852(2) 0.0547(6) Uani d 1
N N1 0.1685(3) 0.09147(11) 0.5323(2) 0.0344(5) Uani d 1
N N2 0.6455(3) 0.09075(12) 0.9933(3) 0.0352(5) Uani d 1
C C1 0.2314(3) 0.04987(13) 0.6648(3) 0.0301(5) Uani d 1
C C2 0.1739(4) 0.06872(15) 0.3746(3) 0.0425(6) Uani d 1
C C3 0.2422(4) 0.13083(16) 0.2981(4) 0.0458(7) Uani d 1
C C4 0.0698(4) 0.15994(15) 0.5227(3) 0.0390(6) Uani d 1
C C5 0.1441(5) 0.21801(15) 0.4412(4) 0.0472(7) Uani d 1
C C6 0.7585(5) 0.07751(17) 0.8933(4) 0.0478(7) Uani d 1
C C7 0.7033(5) 0.12905(18) 0.7531(4) 0.0506(7) Uani d 1
C C8 0.6555(5) 0.16802(17) 1.0443(4) 0.0515(7) Uani d 1
C C9 0.6074(5) 0.21637(17) 0.8988(4) 0.0556(8) Uani d 1
H H1N 0.537(5) 0.079(2) 0.936(4) 0.067 Uiso d 1
H H2N 0.681(4) 0.063(2) 1.085(4) 0.067 Uiso d 1
H H2A 0.050(4) 0.053(2) 0.304(4) 0.067 Uiso d 1
H H2B 0.248(4) 0.027(2) 0.394(4) 0.067 Uiso d 1
H H3A 0.368(4) 0.1441(19) 0.369(4) 0.067 Uiso d 1
H H3B 0.229(4) 0.1177(19) 0.187(4) 0.067 Uiso d 1
H H4A -0.053(5) 0.1527(19) 0.457(4) 0.067 Uiso d 1
H H4B 0.088(5) 0.1751(18) 0.628(4) 0.067 Uiso d 1
H H5A 0.274(5) 0.2265(19) 0.512(4) 0.067 Uiso d 1
H H5B 0.073(4) 0.261(2) 0.419(4) 0.067 Uiso d 1
H H6A 0.887(5) 0.0884(19) 0.966(4) 0.067 Uiso d 1
H H6B 0.748(4) 0.031(2) 0.863(4) 0.067 Uiso d 1
H H7A 0.582(5) 0.1189(19) 0.685(4) 0.067 Uiso d 1
H H7B 0.786(4) 0.125(2) 0.697(4) 0.067 Uiso d 1
H H8A 0.791(5) 0.1709(19) 1.118(4) 0.067 Uiso d 1
H H8B 0.590(5) 0.1737(19) 1.108(4) 0.067 Uiso d 1
H H9A 0.481(5) 0.2048(19) 0.826(4) 0.067 Uiso d 1
H H9B 0.628(5) 0.265(2) 0.933(4) 0.067 Uiso d 1

loop_
_atom_site_aniso_label
_atom_site_aniso_U_11
_atom_site_aniso_U_22
_atom_site_aniso_U_33
_atom_site_aniso_U_12
_atom_site_aniso_U_13
_atom_site_aniso_U_23
S1 0.0437(4) 0.0446(4) 0.0318(3) 0.0029(3) 0.0197(3) 0.0001(3)
S2 0.0620(5) 0.0378(4) 0.0438(4) 0.0134(3) 0.0300(3) 0.0079(3)
O2 0.0626(14) 0.0449(12) 0.0676(13) -0.0052(10) 0.0324(11) 0.0156(10)
O1 0.0774(15) 0.0474(12) 0.0479(11) 0.0132(10) 0.0324(10) 0.0173(9)
N1 0.0462(13) 0.0290(10) 0.0307(10) 0.0011(8) 0.0165(9) 0.0002(8)
N2 0.0395(12) 0.0350(11) 0.0336(10) -0.0027(9) 0.0157(9) 0.0043(8)
C1 0.0302(11) 0.0313(11) 0.0309(11) -0.0057(9) 0.0131(9) -0.0006(9)
C2 0.0670(19) 0.0366(14) 0.0269(12) -0.0020(13) 0.0199(12) -0.0014(10)
C3 0.0606(19) 0.0446(16) 0.0388(14) 0.0013(14) 0.0254(13) 0.0046(12)
C4 0.0445(16) 0.0373(14) 0.0382(13) 0.0062(11) 0.0180(12) 0.0031(11)
C5 0.0602(19) 0.0332(14) 0.0537(17) 0.0073(13) 0.0267(14) 0.0094(12)
C6 0.0612(19) 0.0389(15) 0.0571(17) 0.0089(14) 0.0379(15) 0.0054(13)
C7 0.0625(19) 0.0549(18) 0.0460(16) -0.0029(15) 0.0336(15) 0.0057(13)
C8 0.071(2) 0.0428(16) 0.0476(16) 0.0035(14) 0.0285(15) -0.0029(12)
C9 0.071(2) 0.0342(15) 0.069(2) 0.0078(15) 0.0329(17) 0.0062(14)

loop_
_atom_type_symbol
_atom_type_description
_atom_type_scat_dispersion_real
_atom_type_scat_dispersion_imag
_atom_type_scat_source
C C 0.0033 0.0016 'International Tables Vol C Tables 4.2.6.8 and 6.1.1.4'
H H 0 0 'International Tables Vol C Tables 4.2.6.8 and 6.1.1.4'
N N 0.0061 0.0033 'International Tables Vol C Tables 4.2.6.8 and 6.1.1.4'
O O 0.0106 0.006 'International Tables Vol C Tables 4.2.6.8 and 6.1.1.4'
S S 0.1246 0.1234 'International Tables Vol C Tables 4.2.6.8 and 6.1.1.4'

loop_
_geom_angle_atom_site_label_1
_geom_angle_atom_site_label_2
_geom_angle_atom_site_label_3
_geom_angle
C7 O2 C9 110.7(2)
C3 O1 C5 110.1(2)
C1 N1 C4 124.7(2)
C1 N1 C2 122.8(2)
C4 N1 C2 112.2(2)
C6 N2 C8 111.0(2)
C6 N2 H1N 107(2)
C8 N2 H1N 111(2)
C6 N2 H2N 112(2)
C8 N2 H2N 107(2)
H1N N2 H2N 109(3)
N1 C1 S2 120.49(17)
N1 C1 S1 119.70(18)
S2 C1 S1 119.79(13)
N1 C2 C3 109.9(2)
N1 C2 H2A 109.1(19)
C3 C2 H2A 111(2)
N1 C2 H2B 106(2)
C3 C2 H2B 113(2)
H2A C2 H2B 108(3)
O1 C3 C2 111.9(2)
O1 C3 H3A 106(2)
C2 C3 H3A 109.6(19)
O1 C3 H3B 105(2)
C2 C3 H3B 109(2)
H3A C3 H3B 115(3)
N1 C4 C5 110.0(2)
N1 C4 H4A 109(2)
C5 C4 H4A 107(2)
N1 C4 H4B 107(2)
C5 C4 H4B 108(2)
H4A C4 H4B 115(3)
O1 C5 C4 111.3(2)
O1 C5 H5A 108.8(19)
C4 C5 H5A 107.2(19)
O1 C5 H5B 103(2)
C4 C5 H5B 112(2)
H5A C5 H5B 114(3)
N2 C6 C7 108.9(2)
N2 C6 H6A 106.0(19)
C7 C6 H6A 109.9(19)
N2 C6 H6B 109(2)
C7 C6 H6B 113(2)
H6A C6 H6B 110(3)
O2 C7 C6 111.4(3)
O2 C7 H7A 110(2)
C6 C7 H7A 110(2)
O2 C7 H7B 104(2)
C6 C7 H7B 109(2)
H7A C7 H7B 112(3)
N2 C8 C9 109.5(2)
N2 C8 H8A 100.0(19)
C9 C8 H8A 114.1(19)
N2 C8 H8B 109(2)
C9 C8 H8B 116(2)
H8A C8 H8B 107(3)
O2 C9 C8 111.6(3)
O2 C9 H9A 105.6(19)
C8 C9 H9A 109.2(19)
O2 C9 H9B 106(2)
C8 C9 H9B 109(2)
H9A C9 H9B 116(3)

loop_
_geom_bond_atom_site_label_1
_geom_bond_atom_site_label_2
_geom_bond_distance
S1 C1 1.728(2)
S2 C1 1.709(2)
O2 C7 1.418(4)
O2 C9 1.423(4)
O1 C3 1.414(3)
O1 C5 1.428(3)
N1 C1 1.341(3)
N1 C4 1.466(3)
N1 C2 1.468(3)
N2 C6 1.478(3)
N2 C8 1.480(4)
N2 H1N 0.86(4)
N2 H2N 0.91(4)
C2 C3 1.515(4)
C2 H2A 1.01(3)
C2 H2B 0.94(4)
C3 H3A 1.01(3)
C3 H3B 0.98(4)
C4 C5 1.512(4)
C4 H4A 0.96(3)
C4 H4B 0.93(3)
C5 H5A 1.02(3)
C5 H5B 0.94(4)
C6 C7 1.498(4)
C6 H6A 1.02(3)
C6 H6B 0.89(4)
C7 H7A 0.96(3)
C7 H7B 0.95(4)
C8 C9 1.498(4)
C8 H8A 1.05(3)
C8 H8B 0.90(3)
C9 H9A 1.01(3)
C9 H9B 0.94(4)

loop_
_geom_hbond_atom_site_label_D
_geom_hbond_atom_site_label_H
_geom_hbond_atom_site_label_A
_geom_hbond_site_symmetry_A
_geom_hbond_distance_DH
_geom_hbond_distance_HA
_geom_hbond_distance_DA
_geom_hbond_angle_DHA
N2 H1N S1 . 0.86(4) 2.47(4) 3.284(3) 158(3)
N2 H2N S1 3_657 0.91(4) 2.75(4) 3.453(2) 135(3)
N2 H2N S2 3_657 0.91(4) 2.39(3) 3.221(2) 151(3)

loop_
_geom_torsion_atom_site_label_1
_geom_torsion_atom_site_label_2
_geom_torsion_atom_site_label_3
_geom_torsion_atom_site_label_4
_geom_torsion
C4 N1 C1 S2 178.8(2)
C2 N1 C1 S2 5.9(3)
C4 N1 C1 S1 -3.0(3)
C2 N1 C1 S1 -175.9(2)
C1 N1 C2 C3 -133.9(3)
C4 N1 C2 C3 52.4(3)
C5 O1 C3 C2 59.7(3)
N1 C2 C3 O1 -55.7(3)
C1 N1 C4 C5 133.4(3)
C2 N1 C4 C5 -53.1(3)
C3 O1 C5 C4 -60.0(3)
N1 C4 C5 O1 56.4(3)
C8 N2 C6 C7 -55.7(4)
C9 O2 C7 C6 -60.0(4)
N2 C6 C7 O2 58.1(4)
C6 N2 C8 C9 54.9(4)
C7 O2 C9 C8 59.0(4)
N2 C8 C9 O2 -56.2(4)

loop_
_cod_related_entry_id
_cod_related_entry_database
_cod_related_entry_code
1 ChemSpider 65531
